data_7239220
loop_
_publ_author_name
'Yadav, Promod Kumar'
'Singh, Alok Kumar'
'Kumar, Anup'
'Kumari, Niraj'
'Gulino, Antonino'
'Mishra, Lallan'
'Gupta, Tarkeshwar'

_publ_section_title
;
 Azobenzamide-based proteomorphous objects as a light/pH-induced
 photoswitchable module
;
_journal_issue 14
_journal_name_full 'RSC Advances'
_journal_page_first 7174
_journal_paper_doi 10.1039/c3ra43576h
_journal_volume 4
_journal_year 2014
_chemical_formula_sum 'C28 H24 N4 O4'
_chemical_formula_weight 480.51
_space_group_IT_number 14
_space_group_name_Hall '-P 2ybc'
_space_group_name_H-M_alt 'P 1 21/c 1'
_symmetry_cell_setting monoclinic
_symmetry_space_group_name_H-M 'P 1 21/c 1'
_atom_sites_solution_hydrogens geom
_atom_sites_solution_primary direct
_atom_sites_solution_secondary difmap
_audit_creation_method SHELXL-97
_cell_angle_alpha 90.00
_cell_angle_beta 101.434(18)
_cell_angle_gamma 90.00
_cell_formula_units_Z 2
_cell_length_a 4.8327(12)
_cell_length_b 14.850(3)
_cell_length_c 17.252(3)
_cell_measurement_reflns_used 765
_cell_measurement_temperature 293(2)
_cell_measurement_theta_max 28.8805
_cell_measurement_theta_min 3.1230
_cell_volume 1213.5(4)
_computing_cell_refinement 'CrysAlisPro,Oxford Diffraction Ltd'
_computing_data_collection 'CrysAlisPro,Oxford Diffraction Ltd'
_computing_data_reduction 'CrysAlisPro,Oxford Diffraction Ltd'
_computing_molecular_graphics 'OLEX2 (Dolomanov, 2009)'
_computing_publication_material 'OLEX2 (Dolomanov, 2009)'
_computing_structure_refinement 'SHELXL-97 (Sheldrick, 1997)'
_computing_structure_solution 'SHELXL-97 (Sheldrick, 1997)'
_diffrn_ambient_temperature 293(2)
_diffrn_measured_fraction_theta_full 0.998
_diffrn_measured_fraction_theta_max 0.860
_diffrn_measurement_device_type 'Xcalibur, Eos'
_diffrn_measurement_method '\w scans'
_diffrn_radiation_monochromator graphite
_diffrn_radiation_source 'fine-focus sealed tube'
_diffrn_radiation_type MoK\a
_diffrn_radiation_wavelength 0.71073
_diffrn_reflns_av_R_equivalents 0.0636
_diffrn_reflns_av_sigmaI/netI 0.1499
_diffrn_reflns_limit_h_max 6
_diffrn_reflns_limit_h_min -6
_diffrn_reflns_limit_k_max 16
_diffrn_reflns_limit_k_min -19
_diffrn_reflns_limit_l_max 22
_diffrn_reflns_limit_l_min -22
_diffrn_reflns_number 5625
_diffrn_reflns_theta_full 25.00
_diffrn_reflns_theta_max 28.96
_diffrn_reflns_theta_min 3.65
_exptl_absorpt_coefficient_mu 0.090
_exptl_absorpt_correction_T_max 1.00000
_exptl_absorpt_correction_T_min 0.25887
_exptl_absorpt_correction_type multi-scan
_exptl_absorpt_process_details 'CrysAlisPro, Agilent Technologies'
_exptl_crystal_colour yellow
_exptl_crystal_density_diffrn 1.315
_exptl_crystal_density_method 'not measured'
_exptl_crystal_description block
_exptl_crystal_F_000 504
_exptl_crystal_size_max 0.42
_exptl_crystal_size_mid 0.39
_exptl_crystal_size_min 0.37
_refine_diff_density_max 0.583
_refine_diff_density_min -0.303
_refine_diff_density_rms 0.115
_refine_ls_extinction_coef 0.020(15)
_refine_ls_extinction_expression Fc^*^=kFc[1+0.001xFc^2^\l^3^/sin(2\q)]^-1/4^
_refine_ls_extinction_method SHELXL
_refine_ls_goodness_of_fit_ref 1.331
_refine_ls_hydrogen_treatment mixed
_refine_ls_matrix_type full
_refine_ls_number_parameters 165
_refine_ls_number_reflns 2772
_refine_ls_number_restraints 1
_refine_ls_restrained_S_all 1.335
_refine_ls_R_factor_all 0.3002
_refine_ls_R_factor_gt 0.1874
_refine_ls_shift/su_max 0.003
_refine_ls_shift/su_mean 0.000
_refine_ls_structure_factor_coef Fsqd
_refine_ls_weighting_details 'calc w=1/[\s^2^(Fo^2^)+(0.2000P)^2^+0.0000P] where P=(Fo^2^+2Fc^2^)/3'
_refine_ls_weighting_scheme calc
_refine_ls_wR_factor_gt 0.4552
_refine_ls_wR_factor_ref 0.5090
_reflns_number_gt 1100
_reflns_number_total 2772
_reflns_threshold_expression >2sigma(I)
_cod_data_source_file c3ra43576h.txt
_cod_data_source_block am-4
_cod_depositor_comments
;
The following automatic conversions were performed:

data item '_symmetry_cell_setting' value 'Monoclinic' was changed to
'monoclinic' in accordance with the
/home/saulius/struct/COD-crude-data/automatic-downloads/DataCite-retrospective/RSC/depositions/lib/dictionaries/cif_core.dic
dictionary named 'cif_core.dic' version 2.4.2 last updated on
2011-04-26.

Automatic conversion script
Id: cif_fix_values 6909 2019-04-08 15:41:33Z antanas 
;
_cod_original_sg_symbol_H-M P21/c
_cod_database_code 7239220

loop_
_symmetry_equiv_pos_as_xyz
'x, y, z'
'-x, y+1/2, -z+1/2'
'-x, -y, -z'
'x, -y-1/2, z-1/2'

loop_
_atom_site_label
_atom_site_type_symbol
_atom_site_fract_x
_atom_site_fract_y
_atom_site_fract_z
_atom_site_U_iso_or_equiv
_atom_site_adp_type
_atom_site_occupancy
_atom_site_symmetry_multiplicity
_atom_site_calc_flag
_atom_site_refinement_flags
O1 O -0.1285(14) -0.1467(4) -0.5072(3) 0.078(2) Uani 1 1 d .
N1 N 0.0413(13) -0.1987(4) -0.3833(3) 0.0487(17) Uani 1 1 d D
H1 H 0.0459 -0.2626 -0.3430 0.058 Uiso 1 1 d RD
N2 N -0.9755(14) -0.4777(4) -0.5276(3) 0.0533(17) Uani 1 1 d .
C1 C -0.7562(16) -0.4108(5) -0.5030(4) 0.0495(19) Uani 1 1 d .
C2 C -0.691(2) -0.3584(6) -0.5610(5) 0.070(3) Uani 1 1 d .
H2 H -0.7840 -0.3686 -0.6128 0.084 Uiso 1 1 calc R
C3 C -0.490(2) -0.2897(6) -0.5466(5) 0.073(3) Uani 1 1 d .
C4 C -0.3439(15) -0.2774(4) -0.4686(4) 0.0441(18) Uani 1 1 d .
C5 C -0.4068(17) -0.3335(5) -0.4097(4) 0.058(2) Uani 1 1 d .
H5 H -0.3101 -0.3258 -0.3579 0.069 Uiso 1 1 calc R
C6 C -0.612(2) -0.4010(5) -0.4265(5) 0.067(3) Uani 1 1 d .
H6 H -0.6490 -0.4385 -0.3867 0.080 Uiso 1 1 calc R
C7 C -0.1339(16) -0.2020(5) -0.4553(4) 0.0491(19) Uani 1 1 d .
C8 C 0.2448(17) -0.1332(5) -0.3570(4) 0.0492(19) Uani 1 1 d .
C9 C 0.311(2) -0.0599(5) -0.4001(5) 0.066(2) Uani 1 1 d .
H9 H 0.2200 -0.0522 -0.4524 0.079 Uiso 1 1 calc R
C10 C 0.510(2) 0.0010(6) -0.3655(6) 0.078(3) Uani 1 1 d .
H10 H 0.5497 0.0485 -0.3967 0.094 Uiso 1 1 calc R
C11 C 0.6522(17) -0.0018(5) -0.2909(4) 0.051(2) Uani 1 1 d .
C12 C 0.5964(19) -0.0713(6) -0.2501(5) 0.068(3) Uani 1 1 d .
H12 H 0.6954 -0.0767 -0.1983 0.081 Uiso 1 1 calc R
C13 C 0.3982(18) -0.1379(5) -0.2789(4) 0.060(2) Uani 1 1 d .
H13 H 0.3679 -0.1853 -0.2464 0.072 Uiso 1 1 calc R
O2 O 0.1112(13) -0.3338(4) -0.2495(4) 0.072(2) Uani 1 1 d .
H2W H 0.1953 -0.3960 -0.2350 0.108 Uiso 1 1 d R
C14 C -0.070(3) -0.3267(8) -0.1972(6) 0.097(4) Uani 1 1 d .
H14 H -0.2578 -0.3417 -0.2238 0.146 Uiso 1 1 calc R
H15 H -0.0663 -0.2662 -0.1776 0.146 Uiso 1 1 calc R
H16 H -0.0106 -0.3674 -0.1538 0.146 Uiso 1 1 calc R

loop_
_atom_site_aniso_label
_atom_site_aniso_U_11
_atom_site_aniso_U_22
_atom_site_aniso_U_33
_atom_site_aniso_U_23
_atom_site_aniso_U_13
_atom_site_aniso_U_12
O1 0.100(5) 0.064(4) 0.057(3) 0.017(3) -0.013(3) -0.030(3)
N1 0.059(4) 0.037(3) 0.045(3) -0.005(2) -0.003(3) -0.011(3)
N2 0.056(4) 0.054(4) 0.047(4) 0.002(3) 0.004(3) 0.002(3)
C1 0.052(5) 0.046(4) 0.052(4) -0.008(3) 0.013(4) -0.005(4)
C2 0.082(6) 0.077(6) 0.045(5) 0.000(4) -0.001(5) -0.022(5)
C3 0.075(6) 0.081(6) 0.058(5) -0.006(4) 0.000(5) -0.025(5)
C4 0.044(4) 0.039(4) 0.047(4) -0.007(3) 0.004(3) 0.004(3)
C5 0.069(5) 0.063(5) 0.039(4) 0.006(4) 0.004(4) -0.022(4)
C6 0.086(7) 0.049(5) 0.062(5) 0.003(4) 0.006(5) -0.017(5)
C7 0.053(5) 0.044(4) 0.048(4) -0.006(3) 0.005(4) 0.002(4)
C8 0.058(5) 0.042(4) 0.047(4) -0.005(3) 0.011(4) 0.002(4)
C9 0.085(7) 0.055(5) 0.051(4) 0.001(4) -0.002(5) -0.016(5)
C10 0.089(7) 0.055(5) 0.089(7) -0.005(5) 0.015(6) -0.023(5)
C11 0.057(5) 0.041(4) 0.048(4) -0.005(3) -0.008(4) -0.007(4)
C12 0.076(6) 0.058(5) 0.061(5) -0.020(4) -0.005(5) -0.003(5)
C13 0.073(6) 0.055(5) 0.044(4) -0.006(3) -0.007(4) -0.005(4)
O2 0.089(5) 0.058(3) 0.073(4) 0.028(3) 0.023(4) 0.012(3)
C14 0.118(10) 0.100(8) 0.083(7) 0.014(6) 0.041(7) 0.007(7)

loop_
_atom_type_symbol
_atom_type_description
_atom_type_scat_dispersion_real
_atom_type_scat_dispersion_imag
_atom_type_scat_source
C C 0.0033 0.0016 'International Tables Vol C Tables 4.2.6.8 and 6.1.1.4'
H H 0.0000 0.0000 'International Tables Vol C Tables 4.2.6.8 and 6.1.1.4'
N N 0.0061 0.0033 'International Tables Vol C Tables 4.2.6.8 and 6.1.1.4'
O O 0.0106 0.0060 'International Tables Vol C Tables 4.2.6.8 and 6.1.1.4'

loop_
_geom_angle_atom_site_label_1
_geom_angle_atom_site_label_2
_geom_angle_atom_site_label_3
_geom_angle
_geom_angle_site_symmetry_1
C7 N1 C8 126.4(6) .
C7 N1 H1 116.6 .
C8 N1 H1 116.3 .
N2 N2 C1 112.7(8) 3_344
C2 C1 C6 120.0(7) .
C2 C1 N2 116.2(7) .
C6 C1 N2 123.8(7) .
C1 C2 C3 123.0(8) .
C1 C2 H2 118.5 .
C3 C2 H2 118.5 .
C2 C3 C4 117.7(8) .
C5 C4 C3 118.7(7) .
C5 C4 C7 125.0(7) .
C3 C4 C7 116.2(7) .
C4 C5 C6 121.7(7) .
C4 C5 H5 119.1 .
C6 C5 H5 119.1 .
C1 C6 C5 118.6(8) .
C1 C6 H6 120.7 .
C5 C6 H6 120.7 .
O1 C7 N1 123.2(7) .
O1 C7 C4 120.2(7) .
N1 C7 C4 116.6(7) .
C9 C8 N1 126.5(7) .
C9 C8 C13 114.7(7) .
N1 C8 C13 118.8(7) .
C10 C9 C8 120.0(8) .
C10 C9 H9 120.0 .
C8 C9 H9 120.0 .
C11 C10 C9 125.7(8) .
C11 C10 H10 117.2 .
C9 C10 H10 117.2 .
C12 C11 C10 115.0(7) .
C11 C12 C13 124.5(8) .
C11 C12 H12 117.7 .
C13 C12 H12 117.7 .
C12 C13 C8 120.0(8) .
C12 C13 H13 120.0 .
C8 C13 H13 120.0 .
C14 O2 H2W 100.5 .
O2 C14 H14 109.5 .
O2 C14 H15 109.5 .
H14 C14 H15 109.5 .
O2 C14 H16 109.5 .
H14 C14 H16 109.5 .
H15 C14 H16 109.5 .

loop_
_geom_bond_atom_site_label_1
_geom_bond_atom_site_label_2
_geom_bond_distance
_geom_bond_site_symmetry_2
O1 C7 1.218(9) .
N1 C7 1.358(9) .
N1 C8 1.394(9) .
N1 H1 1.1734 .
N2 N2 1.221(11) 3_344
N2 C1 1.453(10) .
C1 C2 1.354(11) .
C1 C6 1.373(11) .
C2 C3 1.395(12) .
C2 H2 0.9300 .
C3 C4 1.403(11) .
C4 C5 1.393(10) .
C4 C7 1.499(10) .
C5 C6 1.398(11) .
C5 H5 0.9300 .
C6 H6 0.9300 .
C8 C9 1.391(11) .
C8 C13 1.405(10) .
C9 C10 1.368(11) .
C9 H9 0.9300 .
C10 C11 1.334(11) .
C10 H10 0.9300 .
C11 C12 1.306(11) .
C12 C13 1.398(11) .
C12 H12 0.9300 .
C13 H13 0.9300 .
O2 C14 1.379(10) .
O2 H2W 1.0209 .
C14 H14 0.9600 .
C14 H15 0.9600 .
C14 H16 0.9600 .

loop_
_geom_torsion_atom_site_label_1
_geom_torsion_atom_site_label_2
_geom_torsion_atom_site_label_3
_geom_torsion_atom_site_label_4
_geom_torsion
_geom_torsion_site_symmetry_1
N2 N2 C1 C2 -179.7(9) 3_344
N2 N2 C1 C6 2.5(13) 3_344
C6 C1 C2 C3 -3.7(14) .
N2 C1 C2 C3 178.3(8) .
C1 C2 C3 C4 2.5(15) .
C2 C3 C4 C5 -0.5(12) .
C2 C3 C4 C7 -179.0(8) .
C3 C4 C5 C6 -0.1(12) .
C7 C4 C5 C6 178.1(7) .
C2 C1 C6 C5 2.9(13) .
N2 C1 C6 C5 -179.3(7) .
C4 C5 C6 C1 -1.0(13) .
C8 N1 C7 O1 1.4(12) .
C8 N1 C7 C4 -177.6(6) .
C5 C4 C7 O1 -166.9(8) .
C3 C4 C7 O1 11.4(11) .
C5 C4 C7 N1 12.2(11) .
C3 C4 C7 N1 -169.5(7) .
C7 N1 C8 C9 -1.5(12) .
C7 N1 C8 C13 176.8(7) .
N1 C8 C9 C10 177.7(7) .
C13 C8 C9 C10 -0.6(12) .
C8 C9 C10 C11 -0.9(15) .
C9 C10 C11 C12 2.1(14) .
C10 C11 C12 C13 -1.9(13) .
C11 C12 C13 C8 0.6(13) .
C9 C8 C13 C12 0.8(11) .
N1 C8 C13 C12 -177.7(7) .
